data_2021088
loop_
_publ_author_name
'Liu, Yan-Ju'
'Cheng, Di'
'Li, Ya-Xue'
'Meng, Xiang-Ru'
'Yang, Huai-Xia'

_publ_section_title
;
 A new two-dimensional managnese(II) coordination polymer constructed by
 2,2'-(1,2-phenylene)bis(1<i>H</i>-imidazole-4,5-dicarboxylate)
;
_journal_issue 5
_journal_name_full 'Acta Crystallographica Section C'
_journal_page_first 599
_journal_page_last 603
_journal_paper_doi 10.1107/S2053229618005508
_journal_volume 74
_journal_year 2018
_chemical_formula_iupac '[Mn (C16 H8 N4 O8)]'
_chemical_formula_moiety 'C16 H8 Mn N4 O8'
_chemical_formula_sum 'C16 H8 Mn N4 O8'
_chemical_formula_weight 439.20
_chemical_name_systematic
Poly[[\m~3~-2,2'-(1,2-phenylene)bis(4-carboxy-1<i>H</i>-imidazole-5-carboxylato)-\k^6^<i>O</i>^4^,<i>N</i>^3^,<i>N</i>^3'^,<i>O</i>^4'^:<i>O</i>^5^:<i>O</i>^5'^:]manganese(II)]
_space_group_crystal_system monoclinic
_space_group_IT_number 14
_space_group_name_Hall '-P 2ybc'
_space_group_name_H-M_alt 'P 1 21/c 1'
_symmetry_space_group_name_Hall '-P 2ybc'
_symmetry_space_group_name_H-M 'P 1 21/c 1'
_atom_sites_solution_hydrogens geom
_audit_creation_method SHELXL-2014/7
_cell_angle_alpha 90
_cell_angle_beta 93.108(2)
_cell_angle_gamma 90
_cell_formula_units_Z 4
_cell_length_a 8.3422(4)
_cell_length_b 16.4500(8)
_cell_length_c 11.8773(5)
_cell_measurement_reflns_used 9920
_cell_measurement_temperature 293(2)
_cell_measurement_theta_max 27.53
_cell_measurement_theta_min 2.45
_cell_volume 1627.51(13)
_computing_cell_refinement
;
SAINT (Bruker, 2016)
;
_computing_data_collection
;
APEX3 (Bruker, 2016)
;
_computing_data_reduction
;
SAINT (Bruker, 2016)
;
_computing_molecular_graphics
;
DIAMOND (Brandenburg & Putz, 2005)
;
_computing_publication_material
;
publCIF (Westrip, 2010)
;
_computing_structure_refinement
;
SHELXL2014 (Sheldrick, 2015)
;
_computing_structure_solution
;
SHELXS97 (Sheldrick, 2008)
;
_diffrn_ambient_temperature 293(2)
_diffrn_measured_fraction_theta_full 0.999
_diffrn_measured_fraction_theta_max 0.993
_diffrn_measurement_device_type 'Bruker D8 VENTURE PHOTON'
_diffrn_measurement_method '\f and \w scans'
_diffrn_radiation_type MoK\a
_diffrn_radiation_wavelength 0.71073
_diffrn_reflns_av_R_equivalents 0.0306
_diffrn_reflns_limit_h_max 10
_diffrn_reflns_limit_h_min -10
_diffrn_reflns_limit_k_max 21
_diffrn_reflns_limit_k_min -21
_diffrn_reflns_limit_l_max 14
_diffrn_reflns_limit_l_min -15
_diffrn_reflns_number 22393
_diffrn_reflns_theta_full 25.242
_diffrn_reflns_theta_max 27.577
_diffrn_reflns_theta_min 3.014
_exptl_absorpt_coefficient_mu 0.872
_exptl_absorpt_correction_type multi-scan
_exptl_absorpt_process_details
;
(SADABS; Bruker, 2000)
;
_exptl_crystal_colour yellow
_exptl_crystal_density_diffrn 1.792
_exptl_crystal_description block
_exptl_crystal_F_000 884
_exptl_crystal_size_max 0.210
_exptl_crystal_size_mid 0.180
_exptl_crystal_size_min 0.150
_refine_diff_density_max 0.297
_refine_diff_density_min -0.364
_refine_ls_extinction_method none
_refine_ls_goodness_of_fit_ref 1.057
_refine_ls_hydrogen_treatment constr
_refine_ls_matrix_type full
_refine_ls_number_parameters 264
_refine_ls_number_reflns 3753
_refine_ls_number_restraints 0
_refine_ls_restrained_S_all 1.057
_refine_ls_R_factor_all 0.0396
_refine_ls_R_factor_gt 0.0314
_refine_ls_shift/su_max 0.001
_refine_ls_shift/su_mean 0.000
_refine_ls_structure_factor_coef Fsqd
_refine_ls_weighting_details 'w=1/[\s^2^(Fo^2^)+(0.0394P)^2^+0.9243P] where P=(Fo^2^+2Fc^2^)/3'
_refine_ls_weighting_scheme calc
_refine_ls_wR_factor_gt 0.0801
_refine_ls_wR_factor_ref 0.0843
_reflns_number_gt 3244
_reflns_number_total 3753
_reflns_threshold_expression 'I > 2\s(I)'
_cod_data_source_file sk3685sup1.cif
_cod_data_source_block I
_cod_database_code 2021088
_shelx_space_group_comment
;
The symmetry employed for this shelxl refinement is uniquely defined
by the following loop, which should always be used as a source of
symmetry information in preference to the above space-group names.
They are only intended as comments.
;
_shelx_estimated_absorpt_t_min 0.838
_shelx_estimated_absorpt_t_max 0.880

loop_
_space_group_symop_operation_xyz
'x, y, z'
'-x, y+1/2, -z+1/2'
'-x, -y, -z'
'x, -y-1/2, z-1/2'

loop_
_atom_site_type_symbol
_atom_site_label
_atom_site_fract_x
_atom_site_fract_y
_atom_site_fract_z
_atom_site_U_iso_or_equiv
_atom_site_adp_type
_atom_site_calc_flag
_atom_site_occupancy
_atom_site_disorder_assembly
_atom_site_disorder_group
Mn Mn1 1.00156(3) 0.56363(2) 0.17925(2) 0.02691(9) Uani d 1 . .
N N1 0.47745(17) 0.61064(9) 0.11776(13) 0.0300(3) Uani d 1 . .
H H1A 0.3909 0.6371 0.1001 0.036 Uiso calc 1 . .
N N2 0.73381(17) 0.58357(9) 0.15029(13) 0.0286(3) Uani d 1 . .
N N3 0.96790(17) 0.68247(9) 0.25923(13) 0.0283(3) Uani d 1 . .
N N4 0.91528(18) 0.80371(9) 0.32423(13) 0.0297(3) Uani d 1 . .
H H4A 0.8733 0.8512 0.3293 0.036 Uiso calc 1 . .
O O1 0.21031(16) 0.50309(11) 0.13295(15) 0.0541(4) Uani d 1 A 1
O O2 0.37463(18) 0.40264(10) 0.18115(15) 0.0511(4) Uani d 1 . .
O O3 0.66409(18) 0.37515(9) 0.22286(16) 0.0504(4) Uani d 1 . .
H H3 0.5670 0.3829 0.2148 0.076 Uiso calc 1 . .
O O4 0.88557(16) 0.44914(8) 0.22465(13) 0.0376(3) Uani d 1 . .
O O5 1.0169(2) 0.88073(9) 0.51987(12) 0.0450(4) Uani d 1 B 1
O O6 1.20124(17) 0.78402(9) 0.55902(13) 0.0430(4) Uani d 1 . .
O O7 1.2319(2) 0.63322(10) 0.50006(14) 0.0500(4) Uani d 1 . .
H H7 1.2174 0.6788 0.5256 0.075 Uiso calc 1 . .
O O8 1.1452(2) 0.56090(9) 0.35227(14) 0.0516(4) Uani d 1 . .
C C1 0.3454(2) 0.47588(13) 0.15565(17) 0.0357(4) Uani d 1 . .
C C2 0.4861(2) 0.53054(11) 0.14972(16) 0.0292(4) Uani d 1 . .
C C3 0.6466(2) 0.51509(10) 0.17001(15) 0.0278(4) Uani d 1 . .
C C4 0.7387(2) 0.44240(11) 0.20821(17) 0.0319(4) Uani d 1 . .
C C5 0.6292(2) 0.64095(10) 0.11886(15) 0.0267(3) Uani d 1 . .
C C6 0.6667(2) 0.72430(11) 0.08298(16) 0.0285(4) Uani d 1 . .
C C7 0.5793(2) 0.75560(13) -0.01030(17) 0.0372(4) Uani d 1 . .
H H7A 0.5006 0.7237 -0.0471 0.045 Uiso calc 1 . .
C C8 0.6074(3) 0.83341(14) -0.04936(19) 0.0443(5) Uani d 1 . .
H H8A 0.5480 0.8532 -0.1120 0.053 Uiso calc 1 . .
C C9 0.7227(3) 0.88147(13) 0.00409(19) 0.0441(5) Uani d 1 . .
H H9A 0.7415 0.9336 -0.0223 0.053 Uiso calc 1 . .
C C10 0.8105(2) 0.85196(12) 0.09733(17) 0.0364(4) Uani d 1 . .
H H10A 0.8877 0.8849 0.1337 0.044 Uiso calc 1 . .
C C11 0.7854(2) 0.77349(10) 0.13806(15) 0.0277(4) Uani d 1 . .
C C12 0.8843(2) 0.75027(10) 0.23927(15) 0.0268(4) Uani d 1 . .
C C13 1.0855(2) 0.81509(12) 0.50117(16) 0.0339(4) Uani d 1 . .
C C14 1.0233(2) 0.77016(11) 0.40019(16) 0.0295(4) Uani d 1 . .
C C15 1.0542(2) 0.69432(11) 0.35922(16) 0.0289(4) Uani d 1 . .
C C16 1.1485(2) 0.62510(12) 0.40453(17) 0.0370(4) Uani d 1 . .

loop_
_atom_site_aniso_label
_atom_site_aniso_U_11
_atom_site_aniso_U_22
_atom_site_aniso_U_33
_atom_site_aniso_U_12
_atom_site_aniso_U_13
_atom_site_aniso_U_23
Mn1 0.02126(14) 0.01983(14) 0.03941(17) 0.00174(10) -0.00045(10) 0.00094(10)
N1 0.0189(7) 0.0265(8) 0.0441(9) 0.0031(6) -0.0036(6) -0.0018(7)
N2 0.0211(7) 0.0220(7) 0.0422(9) 0.0000(6) -0.0011(6) 0.0008(6)
N3 0.0238(7) 0.0231(7) 0.0376(8) 0.0025(6) -0.0019(6) -0.0020(6)
N4 0.0291(8) 0.0211(7) 0.0388(8) 0.0039(6) 0.0005(6) -0.0036(6)
O1 0.0196(7) 0.0658(11) 0.0769(11) -0.0004(7) 0.0040(7) -0.0189(9)
O2 0.0369(8) 0.0361(8) 0.0805(11) -0.0154(7) 0.0058(8) 0.0016(8)
O3 0.0363(8) 0.0257(7) 0.0889(12) -0.0051(6) 0.0007(8) 0.0100(7)
O4 0.0256(6) 0.0252(7) 0.0619(9) 0.0041(5) 0.0012(6) 0.0073(6)
O5 0.0575(10) 0.0366(8) 0.0409(8) 0.0083(7) 0.0017(7) -0.0085(6)
O6 0.0341(7) 0.0457(9) 0.0479(8) 0.0015(6) -0.0079(6) -0.0106(7)
O7 0.0487(9) 0.0429(9) 0.0557(10) 0.0125(7) -0.0220(7) -0.0079(7)
O8 0.0601(10) 0.0331(8) 0.0589(10) 0.0181(7) -0.0213(8) -0.0081(7)
C1 0.0257(9) 0.0376(11) 0.0440(11) -0.0056(8) 0.0054(8) -0.0089(8)
C2 0.0215(8) 0.0249(9) 0.0409(10) -0.0003(7) 0.0006(7) -0.0030(7)
C3 0.0221(8) 0.0220(8) 0.0392(10) -0.0017(6) 0.0009(7) -0.0015(7)
C4 0.0274(9) 0.0232(9) 0.0454(11) 0.0004(7) 0.0036(8) 0.0006(7)
C5 0.0209(8) 0.0230(8) 0.0358(9) 0.0010(6) -0.0024(6) -0.0016(7)
C6 0.0242(8) 0.0233(8) 0.0379(10) 0.0039(7) 0.0016(7) 0.0007(7)
C7 0.0308(9) 0.0361(10) 0.0439(11) 0.0022(8) -0.0057(8) 0.0035(9)
C8 0.0435(12) 0.0436(12) 0.0451(12) 0.0087(9) -0.0042(9) 0.0131(9)
C9 0.0499(12) 0.0288(10) 0.0536(13) 0.0032(9) 0.0029(10) 0.0119(9)
C10 0.0400(10) 0.0230(9) 0.0459(11) -0.0019(8) 0.0007(8) 0.0004(8)
C11 0.0254(8) 0.0215(8) 0.0361(9) 0.0037(7) 0.0016(7) -0.0006(7)
C12 0.0236(8) 0.0202(8) 0.0368(9) -0.0001(6) 0.0018(7) -0.0006(7)
C13 0.0308(9) 0.0347(10) 0.0366(10) -0.0028(8) 0.0041(8) -0.0045(8)
C14 0.0249(8) 0.0279(9) 0.0359(9) -0.0007(7) 0.0037(7) -0.0025(7)
C15 0.0221(8) 0.0274(9) 0.0370(9) 0.0008(7) -0.0005(7) -0.0024(7)
C16 0.0318(10) 0.0324(10) 0.0461(11) 0.0059(8) -0.0062(8) -0.0027(8)

loop_
_atom_type_symbol
_atom_type_description
_atom_type_scat_dispersion_real
_atom_type_scat_dispersion_imag
_atom_type_scat_source
C C 0.0033 0.0016 'International Tables Vol C Tables 4.2.6.8 and 6.1.1.4'
H H 0.0000 0.0000 'International Tables Vol C Tables 4.2.6.8 and 6.1.1.4'
N N 0.0061 0.0033 'International Tables Vol C Tables 4.2.6.8 and 6.1.1.4'
O O 0.0106 0.0060 'International Tables Vol C Tables 4.2.6.8 and 6.1.1.4'
Mn Mn 0.3368 0.7283 'International Tables Vol C Tables 4.2.6.8 and 6.1.1.4'

loop_
_geom_angle_atom_site_label_1
_geom_angle_atom_site_label_2
_geom_angle_atom_site_label_3
_geom_angle_site_symmetry_1
_geom_angle_site_symmetry_3
_geom_angle
_geom_angle_publ_flag
O1 Mn1 O5 1_655 4_575 83.09(7) y
O1 Mn1 O4 1_655 . 92.30(6) y
O5 Mn1 O4 4_575 . 129.79(6) y
O1 Mn1 N3 1_655 . 131.34(6) y
O5 Mn1 N3 4_575 . 90.99(6) y
O4 Mn1 N3 . . 126.00(6) y
O1 Mn1 N2 1_655 . 148.40(6) y
O5 Mn1 N2 4_575 . 84.75(6) y
O4 Mn1 N2 . . 73.60(5) y
N3 Mn1 N2 . . 77.81(5) y
O1 Mn1 O8 1_655 . 80.07(6) y
O5 Mn1 O8 4_575 . 138.39(6) y
O4 Mn1 O8 . . 88.81(6) y
N3 Mn1 O8 . . 72.95(5) y
N2 Mn1 O8 . . 126.47(6) y
C5 N1 C2 . . 108.33(14) ?
C5 N1 H1A . . 125.8 ?
C2 N1 H1A . . 125.8 ?
C5 N2 C3 . . 106.67(14) ?
C5 N2 Mn1 . . 140.76(12) ?
C3 N2 Mn1 . . 112.57(11) ?
C12 N3 C15 . . 106.34(14) ?
C12 N3 Mn1 . . 138.32(12) ?
C15 N3 Mn1 . . 115.34(11) ?
C12 N4 C14 . . 108.95(15) ?
C12 N4 H4A . . 125.5 ?
C14 N4 H4A . . 125.5 ?
C1 O1 Mn1 . 1_455 151.27(16) ?
C4 O3 H3 . . 109.5 ?
C4 O4 Mn1 . . 118.96(12) ?
C13 O5 Mn1 . 4_576 125.81(13) ?
C16 O7 H7 . . 109.5 ?
C16 O8 Mn1 . . 115.36(13) ?
O1 C1 O2 . . 124.28(19) ?
O1 C1 C2 . . 119.18(19) ?
O2 C1 C2 . . 116.51(17) ?
C3 C2 N1 . . 105.23(15) ?
C3 C2 C1 . . 130.33(17) ?
N1 C2 C1 . . 124.42(16) ?
N2 C3 C2 . . 109.91(15) ?
N2 C3 C4 . . 116.50(15) ?
C2 C3 C4 . . 133.59(16) ?
O4 C4 O3 . . 122.63(17) ?
O4 C4 C3 . . 118.04(16) ?
O3 C4 C3 . . 119.34(17) ?
N2 C5 N1 . . 109.86(15) ?
N2 C5 C6 . . 126.68(15) ?
N1 C5 C6 . . 123.36(15) ?
C7 C6 C11 . . 118.75(17) ?
C7 C6 C5 . . 117.65(16) ?
C11 C6 C5 . . 123.60(16) ?
C8 C7 C6 . . 121.16(19) ?
C8 C7 H7A . . 119.4 ?
C6 C7 H7A . . 119.4 ?
C9 C8 C7 . . 120.25(19) ?
C9 C8 H8A . . 119.9 ?
C7 C8 H8A . . 119.9 ?
C8 C9 C10 . . 119.70(19) ?
C8 C9 H9A . . 120.1 ?
C10 C9 H9A . . 120.1 ?
C9 C10 C11 . . 121.24(19) ?
C9 C10 H10A . . 119.4 ?
C11 C10 H10A . . 119.4 ?
C10 C11 C6 . . 118.89(17) ?
C10 C11 C12 . . 115.76(16) ?
C6 C11 C12 . . 125.32(16) ?
N3 C12 N4 . . 109.57(15) ?
N3 C12 C11 . . 128.97(16) ?
N4 C12 C11 . . 121.12(15) ?
O5 C13 O6 . . 126.74(18) ?
O5 C13 C14 . . 115.65(18) ?
O6 C13 C14 . . 117.61(17) ?
N4 C14 C15 . . 105.38(16) ?
N4 C14 C13 . . 121.80(16) ?
C15 C14 C13 . . 132.80(18) ?
C14 C15 N3 . . 109.75(16) ?
C14 C15 C16 . . 133.11(17) ?
N3 C15 C16 . . 116.97(16) ?
O8 C16 O7 . . 121.70(18) ?
O8 C16 C15 . . 119.05(17) ?
O7 C16 C15 . . 119.24(18) ?

loop_
_geom_bond_atom_site_label_1
_geom_bond_atom_site_label_2
_geom_bond_site_symmetry_2
_geom_bond_distance
_geom_bond_publ_flag
Mn1 O1 1_655 2.1049(15) y
Mn1 O5 4_575 2.1128(14) y
Mn1 O4 . 2.1979(13) y
Mn1 N3 . 2.1982(15) y
Mn1 N2 . 2.2654(14) y
Mn1 O8 . 2.3225(16) y
N1 C5 . 1.360(2) ?
N1 C2 . 1.372(2) ?
N1 H1A . 0.8600 ?
N2 C5 . 1.325(2) ?
N2 C3 . 1.368(2) ?
N3 C12 . 1.330(2) ?
N3 C15 . 1.369(2) ?
N4 C12 . 1.353(2) ?
N4 C14 . 1.358(2) ?
N4 H4A . 0.8600 ?
O1 C1 . 1.229(2) ?
O1 Mn1 1_455 2.1049(15) ?
O2 C1 . 1.263(3) ?
O3 C4 . 1.286(2) ?
O3 H3 . 0.8200 ?
O4 C4 . 1.235(2) ?
O5 C13 . 1.248(2) ?
O5 Mn1 4_576 2.1128(14) ?
O6 C13 . 1.262(2) ?
O7 C16 . 1.305(2) ?
O7 H7 . 0.8200 ?
O8 C16 . 1.225(2) ?
C1 C2 . 1.484(2) ?
C2 C3 . 1.372(2) ?
C3 C4 . 1.479(2) ?
C5 C6 . 1.474(2) ?
C6 C7 . 1.392(3) ?
C6 C11 . 1.412(2) ?
C7 C8 . 1.386(3) ?
C7 H7A . 0.9300 ?
C8 C9 . 1.374(3) ?
C8 H8A . 0.9300 ?
C9 C10 . 1.382(3) ?
C9 H9A . 0.9300 ?
C10 C11 . 1.398(3) ?
C10 H10A . 0.9300 ?
C11 C12 . 1.471(2) ?
C13 C14 . 1.479(3) ?
C14 C15 . 1.369(2) ?
C15 C16 . 1.469(3) ?

loop_
_geom_hbond_atom_site_label_D
_geom_hbond_atom_site_label_H
_geom_hbond_atom_site_label_A
_geom_hbond_site_symmetry_A
_geom_hbond_distance_DH
_geom_hbond_distance_HA
_geom_hbond_distance_DA
_geom_hbond_angle_DHA
O3 H3 O2 . 0.82 1.67 2.480(2) 172
O7 H7 O6 . 0.82 1.78 2.594(2) 170
N1 H1A O6 4_475 0.86 2.08 2.937(2) 172
N4 H4A O2 2_655 0.86 2.23 2.913(2) 136

loop_
_geom_torsion_atom_site_label_1
_geom_torsion_atom_site_label_2
_geom_torsion_atom_site_label_3
_geom_torsion_atom_site_label_4
_geom_torsion_site_symmetry_1
_geom_torsion
Mn1 O1 C1 O2 1_455 96.8(4)
Mn1 O1 C1 C2 1_455 -85.4(4)
C5 N1 C2 C3 . 0.3(2)
C5 N1 C2 C1 . -178.19(17)
O1 C1 C2 C3 . -179.6(2)
O2 C1 C2 C3 . -1.6(3)
O1 C1 C2 N1 . -1.5(3)
O2 C1 C2 N1 . 176.52(18)
C5 N2 C3 C2 . 0.4(2)
Mn1 N2 C3 C2 . -179.20(12)
C5 N2 C3 C4 . -179.12(16)
Mn1 N2 C3 C4 . 1.3(2)
N1 C2 C3 N2 . -0.4(2)
C1 C2 C3 N2 . 177.96(19)
N1 C2 C3 C4 . 179.0(2)
C1 C2 C3 C4 . -2.7(4)
Mn1 O4 C4 O3 . 173.51(16)
Mn1 O4 C4 C3 . -6.4(2)
N2 C3 C4 O4 . 3.2(3)
C2 C3 C4 O4 . -176.1(2)
N2 C3 C4 O3 . -176.66(18)
C2 C3 C4 O3 . 4.0(3)
C3 N2 C5 N1 . -0.2(2)
Mn1 N2 C5 N1 . 179.20(14)
C3 N2 C5 C6 . -176.61(17)
Mn1 N2 C5 C6 . 2.8(3)
C2 N1 C5 N2 . -0.1(2)
C2 N1 C5 C6 . 176.50(17)
N2 C5 C6 C7 . 136.9(2)
N1 C5 C6 C7 . -39.1(3)
N2 C5 C6 C11 . -43.2(3)
N1 C5 C6 C11 . 140.84(18)
C11 C6 C7 C8 . 0.2(3)
C5 C6 C7 C8 . -179.94(19)
C6 C7 C8 C9 . -0.2(3)
C7 C8 C9 C10 . -0.1(3)
C8 C9 C10 C11 . 0.6(3)
C9 C10 C11 C6 . -0.7(3)
C9 C10 C11 C12 . -178.72(19)
C7 C6 C11 C10 . 0.3(3)
C5 C6 C11 C10 . -179.61(17)
C7 C6 C11 C12 . 178.13(18)
C5 C6 C11 C12 . -1.8(3)
C15 N3 C12 N4 . -0.4(2)
Mn1 N3 C12 N4 . 179.42(13)
C15 N3 C12 C11 . 172.85(17)
Mn1 N3 C12 C11 . -7.3(3)
C14 N4 C12 N3 . 0.9(2)
C14 N4 C12 C11 . -172.96(16)
C10 C11 C12 N3 . -132.8(2)
C6 C11 C12 N3 . 49.3(3)
C10 C11 C12 N4 . 39.8(2)
C6 C11 C12 N4 . -138.15(18)
Mn1 O5 C13 O6 4_576 -26.7(3)
Mn1 O5 C13 C14 4_576 153.52(14)
C12 N4 C14 C15 . -1.0(2)
C12 N4 C14 C13 . 177.94(16)
O5 C13 C14 N4 . 9.3(3)
O6 C13 C14 N4 . -170.52(17)
O5 C13 C14 C15 . -172.1(2)
O6 C13 C14 C15 . 8.1(3)
N4 C14 C15 N3 . 0.8(2)
C13 C14 C15 N3 . -178.01(19)
N4 C14 C15 C16 . -174.1(2)
C13 C14 C15 C16 . 7.1(4)
C12 N3 C15 C14 . -0.3(2)
Mn1 N3 C15 C14 . 179.88(12)
C12 N3 C15 C16 . 175.60(16)
Mn1 N3 C15 C16 . -4.3(2)
Mn1 O8 C16 O7 . -176.34(16)
Mn1 O8 C16 C15 . 4.6(3)
C14 C15 C16 O8 . 174.3(2)
N3 C15 C16 O8 . -0.4(3)
C14 C15 C16 O7 . -4.8(3)
N3 C15 C16 O7 . -179.49(18)

_cod_database_fobs_code 2021088
